data_7000360
loop_
_publ_author_name
'Khairul, Wan M.'
'Fox, Mark A.'
'Zaitseva, Natasha N.'
'Gaudio, Maryka'
'Yufit, Dmitry S.'
'Skelton, Brian W.'
'White, Allan H.'
'Howard, Judith A. K.'
'Bruce, Michael I.'
'Low, Paul J.'

_publ_section_title
;
 Transition metal alkynyl complexes by transmetallation from
 Au(C&#xE002;CAr)(PPh3) (Ar = C6H5 or C6H4Me-4)
;
_journal_issue 4
_journal_name_full 'Dalton Transactions'
_journal_page_first 610
_journal_paper_doi 10.1039/b809960j
_journal_year 2009
_chemical_formula_moiety 'C54 H44 P2 Pt'
_chemical_formula_sum 'C54 H44 P2 Pt'
_chemical_formula_weight 949.92
_chemical_name_systematic
;
?
;
_space_group_IT_number 14
_symmetry_cell_setting monoclinic
_symmetry_Int_Tables_number 14
_symmetry_space_group_name_Hall '-P 2yn'
_symmetry_space_group_name_H-M 'P 1 21/n 1'
_atom_sites_solution_hydrogens difmap
_atom_sites_solution_primary direct
_atom_sites_solution_secondary difmap
_audit_creation_method SHELXL-97
_cell_angle_alpha 90.00
_cell_angle_beta 90.30(1)
_cell_angle_gamma 90.00
_cell_formula_units_Z 2
_cell_length_a 13.5550(2)
_cell_length_b 8.5121(1)
_cell_length_c 18.0271(3)
_cell_measurement_reflns_used 8948
_cell_measurement_temperature 120(2)
_cell_measurement_theta_max 33.12
_cell_measurement_theta_min 2.65
_cell_volume 2079.97(5)
_computing_cell_refinement 'SAINT Ver. 6.45 (Bruker-AXS, 2003)'
_computing_data_collection 'SMART Ver. 5.630 (Bruker-AXS, 2003)'
_computing_data_reduction 'SAINT Ver. 6.45'
_computing_molecular_graphics 'SHELXTL Ver. 6.14'
_computing_publication_material 'SHELXTL Ver. 6.14'
_computing_structure_refinement 'SHELXTL Ver. 6.14'
_computing_structure_solution 'SHELXTL Ver. 6.14 (Bruker-AXS, 2003)'
_diffrn_ambient_temperature 120(2)
_diffrn_measured_fraction_theta_full 1.000
_diffrn_measured_fraction_theta_max 1.000
_diffrn_measurement_device_type 'Bruker SMART CCD 6000'
_diffrn_measurement_method '0.20\% \w scans'
_diffrn_radiation_monochromator graphite
_diffrn_radiation_source 'fine-focus sealed tube'
_diffrn_radiation_type Mo-K\a
_diffrn_radiation_wavelength 0.71073
_diffrn_reflns_av_R_equivalents 0.0350
_diffrn_reflns_av_sigmaI/netI 0.0222
_diffrn_reflns_limit_h_max 18
_diffrn_reflns_limit_h_min -18
_diffrn_reflns_limit_k_max 11
_diffrn_reflns_limit_k_min -11
_diffrn_reflns_limit_l_max 24
_diffrn_reflns_limit_l_min -24
_diffrn_reflns_number 25528
_diffrn_reflns_theta_full 29.00
_diffrn_reflns_theta_max 29.00
_diffrn_reflns_theta_min 1.88
_diffrn_standards_number 0
_exptl_absorpt_coefficient_mu 3.487
_exptl_absorpt_correction_T_max 0.82820
_exptl_absorpt_correction_T_min 0.45314
_exptl_absorpt_correction_type numerical
_exptl_absorpt_process_details
;
XPREP (Bruker-AXS, 2003)
;
_exptl_crystal_colour 'light yellow'
_exptl_crystal_density_diffrn 1.517
_exptl_crystal_density_method 'not measured'
_exptl_crystal_description prism
_exptl_crystal_F_000 952
_exptl_crystal_size_max 0.34
_exptl_crystal_size_mid 0.08
_exptl_crystal_size_min 0.06
_refine_diff_density_max 1.253
_refine_diff_density_min -0.378
_refine_diff_density_rms 0.071
_refine_ls_extinction_method none
_refine_ls_goodness_of_fit_ref 1.095
_refine_ls_hydrogen_treatment refall
_refine_ls_matrix_type full
_refine_ls_number_parameters 347
_refine_ls_number_reflns 5541
_refine_ls_number_restraints 0
_refine_ls_restrained_S_all 1.095
_refine_ls_R_factor_all 0.0215
_refine_ls_R_factor_gt 0.0166
_refine_ls_shift/su_max 0.001
_refine_ls_shift/su_mean 0.000
_refine_ls_structure_factor_coef Fsqd
_refine_ls_weighting_details 'calc w=1/[\s^2^(Fo^2^)+(0.0200P)^2^+0.1000P] where P=(Fo^2^+2Fc^2^)/3'
_refine_ls_weighting_scheme calc
_refine_ls_wR_factor_gt 0.0398
_refine_ls_wR_factor_ref 0.0411
_reflns_number_gt 4659
_reflns_number_total 5541
_reflns_threshold_expression I>2\s(I)
_cod_data_source_file b809960j.txt
_cod_data_source_block 7b
_cod_depositor_comments
;
The following automatic conversions were performed:
'_symmetry_cell_setting' value 'Monoclinic' changed to 'monoclinic'
according to '/home/saulius/struct/CIF-dictionaries/cif_core.dic'
dictionary named 'cif_core.dic' version 2.4.1 from 2010-06-29.

Automatic conversion script
Id: cif_fix_enum 1527 2010-12-29 10:47:43Z saulius 
;
_cod_original_sg_symbol_Hall '-P 2yn '
_cod_original_sg_symbol_H-M 'P 1 21/n 1 '
_cod_database_code 7000360

loop_
_symmetry_equiv_pos_as_xyz
'x, y, z'
'-x+1/2, y+1/2, -z+1/2'
'-x, -y, -z'
'x-1/2, -y-1/2, z-1/2'

loop_
_atom_site_label
_atom_site_type_symbol
_atom_site_fract_x
_atom_site_fract_y
_atom_site_fract_z
_atom_site_U_iso_or_equiv
_atom_site_adp_type
_atom_site_occupancy
_atom_site_symmetry_multiplicity
_atom_site_calc_flag
_atom_site_refinement_flags
_atom_site_disorder_assembly
_atom_site_disorder_group
Pt1 Pt 0.5000 0.0000 0.0000 0.01262(3) Uani 1 2 d S . .
P1 P 0.51446(3) 0.13351(5) 0.10972(2) 0.01377(8) Uani 1 1 d . . .
C1 C 0.64443(12) -0.0541(2) 0.01379(9) 0.0154(3) Uani 1 1 d . . .
C2 C 0.72856(12) -0.08348(19) 0.02645(9) 0.0187(3) Uani 1 1 d . . .
C3 C 0.83049(12) -0.11504(19) 0.04504(9) 0.0180(3) Uani 1 1 d . . .
C4 C 0.89241(13) -0.1996(2) -0.00263(10) 0.0225(4) Uani 1 1 d . . .
C5 C 0.99057(13) -0.2276(2) 0.01634(10) 0.0234(4) Uani 1 1 d . . .
C6 C 1.03022(12) -0.1732(2) 0.08265(10) 0.0215(3) Uani 1 1 d . . .
C7 C 0.96836(13) -0.0923(2) 0.13065(10) 0.0222(4) Uani 1 1 d . . .
C8 C 0.87050(13) -0.0633(2) 0.11231(10) 0.0209(3) Uani 1 1 d . . .
C9 C 1.13799(14) -0.1981(3) 0.10130(13) 0.0300(4) Uani 1 1 d . . .
C11 C 0.52600(12) 0.00203(17) 0.18917(9) 0.0139(3) Uani 1 1 d . . .
C12 C 0.50519(12) 0.0567(2) 0.26073(9) 0.0167(3) Uani 1 1 d . . .
C13 C 0.50928(13) -0.0451(2) 0.32099(10) 0.0191(3) Uani 1 1 d . . .
C14 C 0.53424(13) -0.2017(2) 0.31037(10) 0.0206(3) Uani 1 1 d . . .
C15 C 0.55594(13) -0.2557(2) 0.23969(10) 0.0208(3) Uani 1 1 d . . .
C16 C 0.55233(12) -0.1552(2) 0.17941(9) 0.0187(3) Uani 1 1 d . . .
C21 C 0.61699(11) 0.27115(19) 0.11238(9) 0.0165(3) Uani 1 1 d . . .
C22 C 0.66671(12) 0.3085(2) 0.17786(10) 0.0187(3) Uani 1 1 d . . .
C23 C 0.73473(13) 0.4306(2) 0.17880(11) 0.0229(4) Uani 1 1 d . . .
C24 C 0.75271(15) 0.5160(2) 0.11506(12) 0.0264(4) Uani 1 1 d . . .
C25 C 0.70415(16) 0.4791(2) 0.04942(12) 0.0289(4) Uani 1 1 d . . .
C26 C 0.63730(13) 0.3549(2) 0.04799(10) 0.0240(4) Uani 1 1 d . . .
C31 C 0.41134(12) 0.25782(19) 0.13716(9) 0.0162(3) Uani 1 1 d . . .
C32 C 0.41877(14) 0.4213(2) 0.14116(10) 0.0210(3) Uani 1 1 d . . .
C33 C 0.33901(15) 0.5104(2) 0.16451(12) 0.0267(4) Uani 1 1 d . . .
C34 C 0.25171(14) 0.4380(3) 0.18479(11) 0.0265(4) Uani 1 1 d . . .
C35 C 0.24342(13) 0.2763(2) 0.18015(10) 0.0239(4) Uani 1 1 d . . .
C36 C 0.32208(13) 0.1864(2) 0.15597(9) 0.0202(3) Uani 1 1 d . . .
H4 H 0.8686(16) -0.234(3) -0.0498(13) 0.035(6) Uiso 1 1 d . . .
H5 H 1.0306(17) -0.283(3) -0.0137(12) 0.034(6) Uiso 1 1 d . . .
H7 H 0.9934(16) -0.056(3) 0.1807(13) 0.032(6) Uiso 1 1 d . . .
H8 H 0.832(2) -0.010(2) 0.1447(16) 0.028(7) Uiso 1 1 d . . .
H91 H 1.1547(13) -0.167(2) 0.1479(11) 0.013(4) Uiso 1 1 d . . .
H92 H 1.1826(19) -0.133(3) 0.0716(14) 0.054(7) Uiso 1 1 d . . .
H93 H 1.1590(19) -0.296(3) 0.0914(15) 0.056(8) Uiso 1 1 d . . .
H12 H 0.4864(13) 0.159(2) 0.2671(10) 0.012(4) Uiso 1 1 d . . .
H13 H 0.4967(17) -0.0084(19) 0.3658(14) 0.020(6) Uiso 1 1 d . . .
H14 H 0.5353(13) -0.271(2) 0.3509(11) 0.018(5) Uiso 1 1 d . . .
H15 H 0.5723(13) -0.364(2) 0.2307(10) 0.019(5) Uiso 1 1 d . . .
H16 H 0.5632(15) -0.184(2) 0.1350(12) 0.024(5) Uiso 1 1 d . . .
H22 H 0.6563(13) 0.254(2) 0.2209(10) 0.016(5) Uiso 1 1 d . . .
H23 H 0.7700(17) 0.461(3) 0.2221(13) 0.026(6) Uiso 1 1 d . . .
H24 H 0.7991(15) 0.603(3) 0.1158(11) 0.030(6) Uiso 1 1 d . . .
H25 H 0.7150(17) 0.536(3) 0.0091(14) 0.029(6) Uiso 1 1 d . . .
H26 H 0.6039(13) 0.326(2) 0.0033(11) 0.019(5) Uiso 1 1 d . . .
H32 H 0.4764(18) 0.467(2) 0.1262(13) 0.027(6) Uiso 1 1 d . . .
H33 H 0.3447(14) 0.627(2) 0.1687(10) 0.023(5) Uiso 1 1 d . . .
H34 H 0.200(2) 0.503(2) 0.2014(16) 0.032(7) Uiso 1 1 d . . .
H35 H 0.1906(16) 0.228(3) 0.1931(11) 0.029(6) Uiso 1 1 d . . .
H36 H 0.3149(14) 0.078(3) 0.1522(11) 0.019(5) Uiso 1 1 d . . .

loop_
_atom_site_aniso_label
_atom_site_aniso_U_11
_atom_site_aniso_U_22
_atom_site_aniso_U_33
_atom_site_aniso_U_23
_atom_site_aniso_U_13
_atom_site_aniso_U_12
Pt1 0.01195(4) 0.01419(4) 0.01172(4) -0.00064(3) 0.00017(3) 0.00057(3)
P1 0.01380(18) 0.01450(18) 0.01303(18) -0.00059(15) 0.00002(14) 0.00018(15)
C1 0.0200(8) 0.0135(7) 0.0126(7) -0.0008(6) 0.0016(6) -0.0001(6)
C2 0.0210(8) 0.0176(8) 0.0174(8) 0.0008(6) 0.0017(6) -0.0007(6)
C3 0.0177(8) 0.0176(8) 0.0186(8) 0.0044(6) 0.0000(6) -0.0006(6)
C4 0.0214(8) 0.0298(9) 0.0164(8) 0.0010(7) -0.0006(7) 0.0038(7)
C5 0.0207(9) 0.0307(10) 0.0188(8) 0.0030(7) 0.0032(7) 0.0054(7)
C6 0.0178(8) 0.0213(8) 0.0254(9) 0.0090(7) -0.0009(7) 0.0000(7)
C7 0.0250(9) 0.0182(8) 0.0233(9) 0.0008(7) -0.0060(7) 0.0000(7)
C8 0.0216(8) 0.0189(8) 0.0222(9) -0.0014(7) 0.0006(7) 0.0014(7)
C9 0.0181(9) 0.0353(11) 0.0365(12) 0.0119(9) -0.0032(8) 0.0012(8)
C11 0.0128(7) 0.0152(7) 0.0137(7) 0.0008(6) -0.0005(5) -0.0018(6)
C12 0.0157(8) 0.0169(7) 0.0175(8) -0.0011(7) -0.0004(6) 0.0017(6)
C13 0.0192(8) 0.0250(8) 0.0131(8) -0.0006(7) 0.0013(6) 0.0015(7)
C14 0.0224(8) 0.0218(8) 0.0177(8) 0.0043(7) 0.0003(6) 0.0007(7)
C15 0.0248(9) 0.0161(8) 0.0214(9) 0.0008(7) 0.0007(7) 0.0021(7)
C16 0.0216(8) 0.0181(8) 0.0165(8) -0.0029(7) 0.0013(6) 0.0003(7)
C21 0.0143(7) 0.0146(7) 0.0205(8) -0.0004(6) 0.0004(6) 0.0001(6)
C22 0.0172(8) 0.0194(8) 0.0196(8) 0.0011(7) 0.0008(6) 0.0002(6)
C23 0.0196(8) 0.0225(9) 0.0264(10) -0.0027(8) -0.0049(7) -0.0014(7)
C24 0.0236(9) 0.0225(9) 0.0330(11) 0.0021(8) -0.0023(8) -0.0079(7)
C25 0.0325(10) 0.0289(10) 0.0253(10) 0.0081(8) -0.0004(8) -0.0100(8)
C26 0.0273(9) 0.0256(9) 0.0189(8) 0.0021(7) -0.0021(7) -0.0052(8)
C31 0.0168(7) 0.0199(8) 0.0119(7) -0.0016(6) -0.0010(6) 0.0039(6)
C32 0.0202(8) 0.0218(9) 0.0210(9) -0.0015(7) -0.0010(7) 0.0018(7)
C33 0.0268(10) 0.0241(9) 0.0293(10) -0.0056(8) -0.0031(8) 0.0083(8)
C34 0.0221(9) 0.0344(10) 0.0229(9) -0.0048(8) -0.0005(7) 0.0126(8)
C35 0.0171(8) 0.0369(10) 0.0179(8) 0.0006(8) 0.0017(6) 0.0031(8)
C36 0.0196(8) 0.0227(9) 0.0184(8) 0.0001(7) -0.0003(6) 0.0007(7)

loop_
_atom_type_symbol
_atom_type_description
_atom_type_scat_dispersion_real
_atom_type_scat_dispersion_imag
_atom_type_scat_source
C C 0.0033 0.0016 'International Tables Vol C Tables 4.2.6.8 and 6.1.1.4'
H H 0.0000 0.0000 'International Tables Vol C Tables 4.2.6.8 and 6.1.1.4'
P P 0.1023 0.0942 'International Tables Vol C Tables 4.2.6.8 and 6.1.1.4'
Pt Pt -1.7033 8.3905 'International Tables Vol C Tables 4.2.6.8 and 6.1.1.4'

loop_
_geom_angle_atom_site_label_1
_geom_angle_atom_site_label_2
_geom_angle_atom_site_label_3
_geom_angle
_geom_angle_site_symmetry_1
_geom_angle_site_symmetry_3
_geom_angle_publ_flag
C1 Pt1 C1 180.0 3_655 . yes
C1 Pt1 P1 94.10(5) 3_655 . yes
C1 Pt1 P1 85.90(5) . . yes
C1 Pt1 P1 85.90(5) 3_655 3_655 yes
C1 Pt1 P1 94.10(5) . 3_655 yes
P1 Pt1 P1 180.0 . 3_655 yes
C21 P1 C31 101.88(7) . . yes
C21 P1 C11 108.19(7) . . yes
C31 P1 C11 101.88(7) . . yes
C21 P1 Pt1 113.88(6) . . yes
C31 P1 Pt1 117.40(5) . . yes
C11 P1 Pt1 112.37(5) . . yes
C2 C1 Pt1 175.88(15) . . yes
C1 C2 C3 177.32(18) . . yes
C8 C3 C4 117.55(15) . . yes
C8 C3 C2 120.60(15) . . yes
C4 C3 C2 121.85(15) . . yes
C5 C4 C3 120.75(17) . . yes
C5 C4 H4 119.0(13) . . ?
C3 C4 H4 120.1(13) . . ?
C6 C5 C4 121.30(17) . . yes
C6 C5 H5 117.4(14) . . ?
C4 C5 H5 121.2(14) . . ?
C5 C6 C7 117.99(16) . . yes
C5 C6 C9 120.93(17) . . yes
C7 C6 C9 121.07(18) . . yes
C8 C7 C6 121.23(17) . . yes
C8 C7 H7 118.4(13) . . ?
C6 C7 H7 120.3(13) . . ?
C7 C8 C3 121.15(17) . . yes
C7 C8 H8 118.9(17) . . ?
C3 C8 H8 120.0(17) . . ?
C6 C9 H91 113.7(11) . . ?
C6 C9 H92 113.5(15) . . ?
H91 C9 H92 101.1(18) . . ?
C6 C9 H93 113.2(17) . . ?
H91 C9 H93 112(2) . . ?
H92 C9 H93 102(2) . . ?
C16 C11 C12 119.14(15) . . yes
C16 C11 P1 120.67(13) . . yes
C12 C11 P1 120.16(12) . . yes
C13 C12 C11 120.33(16) . . yes
C13 C12 H12 120.3(11) . . ?
C11 C12 H12 119.3(11) . . ?
C14 C13 C12 119.94(17) . . yes
C14 C13 H13 120.9(12) . . ?
C12 C13 H13 119.2(12) . . ?
C15 C14 C13 119.85(16) . . yes
C15 C14 H14 120.3(12) . . ?
C13 C14 H14 119.8(11) . . ?
C16 C15 C14 120.63(16) . . yes
C16 C15 H15 117.8(11) . . ?
C14 C15 H15 121.5(11) . . ?
C15 C16 C11 120.10(16) . . yes
C15 C16 H16 123.5(14) . . ?
C11 C16 H16 116.3(14) . . ?
C26 C21 C22 119.55(15) . . yes
C26 C21 P1 117.57(13) . . yes
C22 C21 P1 122.40(13) . . yes
C23 C22 C21 119.95(16) . . yes
C23 C22 H22 118.2(12) . . ?
C21 C22 H22 121.9(12) . . ?
C24 C23 C22 120.20(18) . . yes
C24 C23 H23 116.9(14) . . ?
C22 C23 H23 122.9(14) . . ?
C23 C24 C25 120.33(17) . . yes
C23 C24 H24 120.4(12) . . ?
C25 C24 H24 119.3(12) . . ?
C24 C25 C26 119.59(18) . . yes
C24 C25 H25 119.6(15) . . ?
C26 C25 H25 120.8(15) . . ?
C21 C26 C25 120.35(17) . . yes
C21 C26 H26 118.7(11) . . ?
C25 C26 H26 121.0(11) . . ?
C32 C31 C36 118.91(16) . . yes
C32 C31 P1 122.46(13) . . yes
C36 C31 P1 118.62(13) . . yes
C33 C32 C31 120.23(18) . . yes
C33 C32 H32 121.8(13) . . ?
C31 C32 H32 117.9(13) . . ?
C34 C33 C32 120.37(17) . . yes
C34 C33 H33 119.2(11) . . ?
C32 C33 H33 120.4(11) . . ?
C35 C34 C33 119.71(18) . . yes
C35 C34 H34 123.1(14) . . ?
C33 C34 H34 117.2(14) . . ?
C34 C35 C36 120.45(18) . . yes
C34 C35 H35 121.8(14) . . ?
C36 C35 H35 117.8(14) . . ?
C35 C36 C31 120.29(17) . . yes
C35 C36 H36 119.4(12) . . ?
C31 C36 H36 120.3(12) . . ?

loop_
_geom_bond_atom_site_label_1
_geom_bond_atom_site_label_2
_geom_bond_distance
_geom_bond_site_symmetry_2
_geom_bond_publ_flag
Pt1 C1 2.0252(17) 3_655 yes
Pt1 C1 2.0252(17) . yes
Pt1 P1 2.2887(4) . yes
Pt1 P1 2.2887(4) 3_655 yes
P1 C21 1.8181(16) . yes
P1 C31 1.8236(16) . yes
P1 C11 1.8239(16) . yes
C1 C2 1.188(2) . yes
C2 C3 1.445(2) . yes
C3 C8 1.397(2) . yes
C3 C4 1.403(2) . yes
C4 C5 1.393(2) . yes
C4 H4 0.95(2) . ?
C5 C6 1.388(3) . yes
C5 H5 0.90(2) . ?
C6 C7 1.391(2) . yes
C6 C9 1.512(2) . yes
C7 C8 1.387(2) . yes
C7 H7 1.01(2) . ?
C8 H8 0.91(3) . ?
C9 H91 0.907(19) . ?
C9 H92 0.98(3) . ?
C9 H93 0.90(3) . ?
C11 C16 1.397(2) . yes
C11 C12 1.401(2) . yes
C12 C13 1.390(3) . yes
C12 H12 0.913(18) . ?
C13 C14 1.389(3) . yes
C13 H13 0.88(2) . ?
C14 C15 1.388(2) . yes
C14 H14 0.937(19) . ?
C15 C16 1.384(2) . yes
C15 H15 0.963(19) . ?
C16 H16 0.85(2) . ?
C21 C26 1.391(2) . yes
C21 C22 1.393(2) . yes
C22 C23 1.389(2) . yes
C22 H22 0.915(18) . ?
C23 C24 1.383(3) . yes
C23 H23 0.95(2) . ?
C24 C25 1.387(3) . yes
C24 H24 0.97(2) . ?
C25 C26 1.392(3) . yes
C25 H25 0.89(2) . ?
C26 H26 0.953(19) . ?
C31 C32 1.397(2) . yes
C31 C36 1.398(2) . yes
C32 C33 1.388(3) . yes
C32 H32 0.91(2) . ?
C33 C34 1.385(3) . yes
C33 H33 1.00(2) . ?
C34 C35 1.383(3) . yes
C34 H34 0.94(3) . ?
C35 C36 1.385(2) . yes
C35 H35 0.86(2) . ?
C36 H36 0.93(2) . ?
